data_2234035
loop_
_publ_author_name
'Khan, Muhammad Riaz'
'Khan, Azim'
'Tahir, M. Nawaz'
'Adeel, Muhammad'
'Ahmad, Saeed'

_publ_section_title
;
 <i>N</i>-[(Methylsulfanyl)methyl]benzamide
;
_journal_coeditor_code WN2467
_journal_issue 3
_journal_name_full 'Acta Crystallographica Section E'
_journal_page_first o653
_journal_paper_doi 10.1107/S1600536812004515
_journal_volume 68
_journal_year 2012
_chemical_formula_iupac 'C9 H11 N O S'
_chemical_formula_moiety 'C9 H11 N O S'
_chemical_formula_sum 'C9 H11 N O S'
_chemical_formula_weight 181.25
_chemical_name_systematic
;
<i>N</i>-[(methylsulfanyl)methyl]benzamide
;
_space_group_IT_number 61
_symmetry_cell_setting orthorhombic
_symmetry_space_group_name_Hall '-P 2ac 2ab'
_symmetry_space_group_name_H-M 'P b c a'
_atom_sites_solution_hydrogens geom
_atom_sites_solution_primary direct
_atom_sites_solution_secondary difmap
_audit_creation_method SHELXL-97
_cell_angle_alpha 90
_cell_angle_beta 90
_cell_angle_gamma 90
_cell_formula_units_Z 8
_cell_length_a 9.7841(4)
_cell_length_b 9.2116(4)
_cell_length_c 21.2663(8)
_cell_measurement_reflns_used 1722
_cell_measurement_temperature 296(2)
_cell_measurement_theta_max 28.29
_cell_measurement_theta_min 1.92
_cell_volume 1916.67(14)
_computing_cell_refinement 'SAINT (Bruker, 2007)'
_computing_data_collection 'APEX2 (Bruker, 2007)'
_computing_data_reduction 'SAINT (Bruker, 2007)'
_computing_molecular_graphics 'ORTEP-3 for Windows (Farrugia, 1997) and PLATON (Spek, 2009)'
_computing_publication_material
;
WinGX (Farrugia, 1999) and PLATON (Spek, 2009)
;
_computing_structure_refinement 'SHELXL97 (Sheldrick, 2008)'
_computing_structure_solution 'SHELXS97 (Sheldrick, 2008)'
_diffrn_ambient_temperature 296(2)
_diffrn_detector_area_resol_mean 7.50
_diffrn_measured_fraction_theta_full 0.997
_diffrn_measured_fraction_theta_max 0.997
_diffrn_measurement_device_type 'Bruker Kappa APEXII CCD'
_diffrn_measurement_method \w
_diffrn_radiation_monochromator graphite
_diffrn_radiation_source 'fine-focus sealed tube'
_diffrn_radiation_type MoK\a
_diffrn_radiation_wavelength 0.71073
_diffrn_reflns_av_R_equivalents 0.0218
_diffrn_reflns_av_sigmaI/netI 0.0212
_diffrn_reflns_limit_h_max 12
_diffrn_reflns_limit_h_min -12
_diffrn_reflns_limit_k_max 12
_diffrn_reflns_limit_k_min -12
_diffrn_reflns_limit_l_max 28
_diffrn_reflns_limit_l_min -27
_diffrn_reflns_number 9379
_diffrn_reflns_theta_full 28.29
_diffrn_reflns_theta_max 28.29
_diffrn_reflns_theta_min 1.92
_diffrn_standards_number 0
_exptl_absorpt_coefficient_mu 0.290
_exptl_absorpt_correction_T_max 0.950
_exptl_absorpt_correction_T_min 0.932
_exptl_absorpt_correction_type multi-scan
_exptl_absorpt_process_details '(SADABS; Bruker, 2005)'
_exptl_crystal_colour colorless
_exptl_crystal_density_diffrn 1.256
_exptl_crystal_density_method 'not measured'
_exptl_crystal_description prism
_exptl_crystal_F_000 768
_exptl_crystal_size_max 0.26
_exptl_crystal_size_mid 0.20
_exptl_crystal_size_min 0.18
_refine_diff_density_max 0.183
_refine_diff_density_min -0.261
_refine_ls_goodness_of_fit_ref 1.066
_refine_ls_hydrogen_treatment constr
_refine_ls_matrix_type full
_refine_ls_number_parameters 110
_refine_ls_number_reflns 2371
_refine_ls_number_restraints 0
_refine_ls_restrained_S_all 1.066
_refine_ls_R_factor_all 0.0596
_refine_ls_R_factor_gt 0.0413
_refine_ls_shift/su_max 0.000
_refine_ls_shift/su_mean 0.000
_refine_ls_structure_factor_coef Fsqd
_refine_ls_weighting_details 'calc w=1/[\s^2^(Fo^2^)+(0.0531P)^2^+0.2845P] where P=(Fo^2^+2Fc^2^)/3'
_refine_ls_weighting_scheme calc
_refine_ls_wR_factor_gt 0.1066
_refine_ls_wR_factor_ref 0.1162
_reflns_number_gt 1722
_reflns_number_total 2371
_reflns_threshold_expression I>2\s(I)
_cod_data_source_file wn2467.cif
_cod_data_source_block I
_cod_database_code 2234035
_cod_database_fobs_code 2234035

loop_
_symmetry_equiv_pos_site_id
_symmetry_equiv_pos_as_xyz
1 x,y,z
2 1/2-x,-y,1/2+z
3 1/2+x,1/2-y,-z
4 -x,1/2+y,1/2-z
5 -x,-y,-z
6 1/2+x,y,1/2-z
7 1/2-x,1/2+y,z
8 x,1/2-y,1/2+z

loop_
_atom_site_aniso_label
_atom_site_aniso_U_11
_atom_site_aniso_U_22
_atom_site_aniso_U_33
_atom_site_aniso_U_12
_atom_site_aniso_U_13
_atom_site_aniso_U_23
S1 0.0957(4) 0.0699(4) 0.0496(3) -0.0010(3) -0.0003(2) 0.0110(2)
O1 0.0662(7) 0.0395(6) 0.0553(6) -0.0005(5) -0.0022(5) -0.0059(5)
N1 0.0605(8) 0.0426(7) 0.0448(7) -0.0021(6) 0.0027(6) -0.0046(5)
C1 0.0465(8) 0.0375(7) 0.0440(7) 0.0072(6) -0.0033(6) 0.0001(6)
C2 0.0588(10) 0.0498(9) 0.0600(9) -0.0024(7) 0.0056(8) -0.0074(7)
C3 0.0765(13) 0.0686(11) 0.0679(12) -0.0042(10) 0.0239(9) -0.0067(9)
C4 0.0883(14) 0.0736(12) 0.0509(10) 0.0057(11) 0.0117(9) -0.0129(9)
C5 0.0733(12) 0.0685(11) 0.0526(10) -0.0033(9) -0.0067(8) -0.0134(9)
C6 0.0541(9) 0.0566(9) 0.0468(8) -0.0028(7) -0.0045(7) -0.0024(7)
C7 0.0445(8) 0.0372(7) 0.0454(8) 0.0059(6) -0.0057(6) -0.0001(6)
C8 0.0568(10) 0.0632(10) 0.0476(9) 0.0011(8) 0.0064(7) -0.0031(8)
C9 0.0826(15) 0.0997(17) 0.0893(15) 0.0017(13) -0.0291(12) 0.0092(12)

loop_
_atom_site_type_symbol
_atom_site_label
_atom_site_fract_x
_atom_site_fract_y
_atom_site_fract_z
_atom_site_U_iso_or_equiv
_atom_site_thermal_displace_type
_atom_site_occupancy
_atom_site_disorder_group
S S1 0.20155(6) 0.43391(6) -0.09248(2) 0.0717(2) Uani 1.000 -16
O O1 0.14747(12) 0.17375(11) 0.05060(5) 0.0537(4) Uani 1.000 -16
N N1 0.25653(14) 0.38548(15) 0.03218(5) 0.0493(4) Uani 1.000 -16
C C1 0.15800(14) 0.34302(14) 0.13470(7) 0.0427(4) Uani 1.000 -16
C C2 0.04865(18) 0.28086(18) 0.16623(8) 0.0562(5) Uani 1.000 -16
C C3 0.0203(2) 0.3207(2) 0.22745(9) 0.0710(7) Uani 1.000 -16
C C4 0.1003(2) 0.4214(2) 0.25775(9) 0.0709(7) Uani 1.000 -16
C C5 0.2082(2) 0.4838(2) 0.22691(8) 0.0648(6) Uani 1.000 -16
C C6 0.23778(18) 0.44502(17) 0.16551(7) 0.0525(5) Uani 1.000 -16
C C7 0.18659(14) 0.29393(15) 0.06896(7) 0.0424(4) Uani 1.000 -16
C C8 0.29981(18) 0.3490(2) -0.03071(7) 0.0559(6) Uani 1.000 -16
C C9 0.0467(2) 0.3318(3) -0.08796(11) 0.0905(9) Uani 1.000 -16
H H1 0.27659 0.46996 0.04670 0.0592 Uiso 1.000 -16
H H2 -0.00569 0.21226 0.14612 0.0674 Uiso 1.000 -16
H H3 -0.05341 0.27902 0.24832 0.0852 Uiso 1.000 -16
H H4 0.08116 0.44708 0.29912 0.0851 Uiso 1.000 -16
H H5 0.26188 0.55253 0.24731 0.0778 Uiso 1.000 -16
H H6 0.31140 0.48753 0.14487 0.0630 Uiso 1.000 -16
H H8A 0.29434 0.24449 -0.03582 0.0670 Uiso 1.000 -16
H H8B 0.39487 0.37666 -0.03557 0.0670 Uiso 1.000 -16
H H9A 0.00311 0.34980 -0.04829 0.1358 Uiso 1.000 -16
H H9B 0.06706 0.23019 -0.09169 0.1358 Uiso 1.000 -16
H H9C -0.01321 0.36045 -0.12147 0.1358 Uiso 1.000 -16

loop_
_atom_type_symbol
_atom_type_description
_atom_type_scat_dispersion_real
_atom_type_scat_dispersion_imag
_atom_type_scat_source
C C 0.0033 0.0016 'International Tables Vol C Tables 4.2.6.8 and 6.1.1.4'
H H 0.0000 0.0000 'International Tables Vol C Tables 4.2.6.8 and 6.1.1.4'
N N 0.0061 0.0033 'International Tables Vol C Tables 4.2.6.8 and 6.1.1.4'
O O 0.0106 0.0060 'International Tables Vol C Tables 4.2.6.8 and 6.1.1.4'
S S 0.1246 0.1234 'International Tables Vol C Tables 4.2.6.8 and 6.1.1.4'

loop_
_geom_angle_atom_site_label_1
_geom_angle_atom_site_label_2
_geom_angle_atom_site_label_3
_geom_angle
_geom_angle_publ_flag
C8 S1 C9 100.62(10) no
C7 N1 C8 123.03(14) no
C8 N1 H1 118.00 no
C7 N1 H1 118.00 no
C2 C1 C7 118.13(13) no
C2 C1 C6 119.07(14) no
C6 C1 C7 122.78(13) no
C1 C2 C3 120.08(16) no
C2 C3 C4 120.47(18) no
C3 C4 C5 119.86(18) no
C4 C5 C6 120.31(17) no
C1 C6 C5 120.20(16) no
O1 C7 N1 122.59(14) no
O1 C7 C1 120.58(13) no
N1 C7 C1 116.83(12) no
S1 C8 N1 114.66(12) no
C1 C2 H2 120.00 no
C3 C2 H2 120.00 no
C2 C3 H3 120.00 no
C4 C3 H3 120.00 no
C3 C4 H4 120.00 no
C5 C4 H4 120.00 no
C4 C5 H5 120.00 no
C6 C5 H5 120.00 no
C1 C6 H6 120.00 no
C5 C6 H6 120.00 no
S1 C8 H8A 109.00 no
S1 C8 H8B 109.00 no
N1 C8 H8A 109.00 no
N1 C8 H8B 109.00 no
H8A C8 H8B 108.00 no
S1 C9 H9A 109.00 no
S1 C9 H9B 109.00 no
S1 C9 H9C 109.00 no
H9A C9 H9B 109.00 no
H9A C9 H9C 109.00 no
H9B C9 H9C 109.00 no

loop_
_geom_bond_atom_site_label_1
_geom_bond_atom_site_label_2
_geom_bond_distance
_geom_bond_publ_flag
S1 C8 1.8060(17) no
S1 C9 1.786(2) no
O1 C7 1.2347(17) no
N1 C7 1.3384(19) no
N1 C8 1.4426(19) no
N1 H1 0.8600 no
C1 C6 1.386(2) no
C1 C7 1.496(2) no
C1 C2 1.386(2) no
C2 C3 1.381(3) no
C3 C4 1.374(3) no
C4 C5 1.369(3) no
C5 C6 1.384(2) no
C2 H2 0.9300 no
C3 H3 0.9300 no
C4 H4 0.9300 no
C5 H5 0.9300 no
C6 H6 0.9300 no
C8 H8A 0.9700 no
C8 H8B 0.9700 no
C9 H9A 0.9600 no
C9 H9B 0.9600 no
C9 H9C 0.9600 no

loop_
_geom_hbond_atom_site_label_D
_geom_hbond_atom_site_label_H
_geom_hbond_atom_site_label_A
_geom_hbond_site_symmetry_A
_geom_hbond_distance_DH
_geom_hbond_distance_HA
_geom_hbond_distance_DA
_geom_hbond_angle_DHA
_geom_hbond_publ_flag
N1 H1 O1 7_555 0.86 2.02 2.8438(17) 160 yes
C8 H8B O1 3_555 0.97 2.53 3.434(2) 154 yes

loop_
_geom_torsion_atom_site_label_1
_geom_torsion_atom_site_label_2
_geom_torsion_atom_site_label_3
_geom_torsion_atom_site_label_4
_geom_torsion
_geom_torsion_publ_flag
C9 S1 C8 N1 -73.54(15) no
C8 N1 C7 O1 -3.9(2) no
C8 N1 C7 C1 175.55(13) no
C7 N1 C8 S1 105.09(16) no
C6 C1 C2 C3 0.0(2) no
C7 C1 C2 C3 178.63(15) no
C2 C1 C6 C5 0.0(2) no
C7 C1 C6 C5 -178.51(15) no
C2 C1 C7 O1 -23.5(2) no
C2 C1 C7 N1 157.05(14) no
C6 C1 C7 O1 155.07(15) no
C6 C1 C7 N1 -24.4(2) no
C1 C2 C3 C4 -0.4(3) no
C2 C3 C4 C5 0.6(3) no
C3 C4 C5 C6 -0.5(3) no
C4 C5 C6 C1 0.2(3) no

loop_
_cod_related_entry_id
_cod_related_entry_database
_cod_related_entry_code
1 ChemSpider 15875714
